data_7104761
loop_
_publ_author_name
'Shukla, Ruchi'
'Lindeman, Sergey V'
'Rathore, Rajendra'

_publ_section_title
;
 Terphenyl crowns: a new family of receptors containing ethereal
 canopies that direct potassium cation onto benzenoid platforms for
 cation-pi interactions.
;
_journal_issue 37
_journal_name_full 'Chemical communications (Cambridge, England)'
_journal_page_first 5600
_journal_page_last 5602
_journal_paper_doi 10.1039/b912796h
_journal_volume 34
_journal_year 2009
_chemical_formula_sum 'C26 H28 As F6 K O5.16'
_chemical_formula_weight 651.10
_chemical_name_systematic
;
?
;
_space_group_IT_number 2
_symmetry_cell_setting triclinic
_symmetry_space_group_name_Hall '-P 1'
_symmetry_space_group_name_H-M 'P -1'
_atom_sites_solution_hydrogens difmap
_atom_sites_solution_primary direct
_atom_sites_solution_secondary difmap
_audit_creation_method SHELXL-97
_cell_angle_alpha 103.5710(10)
_cell_angle_beta 103.485(2)
_cell_angle_gamma 91.0930(10)
_cell_formula_units_Z 4
_cell_length_a 10.0564(3)
_cell_length_b 15.2834(4)
_cell_length_c 18.9578(5)
_cell_measurement_reflns_used 7444
_cell_measurement_temperature 100(2)
_cell_measurement_theta_max 65
_cell_measurement_theta_min 2
_cell_volume 2745.89(13)
_computing_cell_refinement 'SAINT v7.23A (Bruker, 2005)'
_computing_data_collection 'APEX2 v2.0-2 (Bruker, 2005)'
_computing_data_reduction 'SADABS-2004/1 (Bruker, 2005)'
_computing_molecular_graphics 'XP v5.1 (Bruker, 1998)'
_computing_publication_material 'XCIF v6.12 (Bruker, 2001)'
_computing_structure_refinement 'SHELXL-97 v.97-2 (Sheldrick, 1993-1997)'
_computing_structure_solution 'XS/SHELXTL v6.12 (Bruker, 2001)'
_diffrn_ambient_temperature 100(2)
_diffrn_measured_fraction_theta_full 0.980
_diffrn_measured_fraction_theta_max 0.916
_diffrn_measurement_device_type 'Bruker APEX2 CCD detector'
_diffrn_measurement_method '\w scans'
_diffrn_radiation_monochromator graphite
_diffrn_radiation_source 'fine-focus sealed tube'
_diffrn_radiation_type CuK\a
_diffrn_radiation_wavelength 1.54178
_diffrn_reflns_av_R_equivalents 0.0316
_diffrn_reflns_av_sigmaI/netI 0.0395
_diffrn_reflns_limit_h_max 11
_diffrn_reflns_limit_h_min -11
_diffrn_reflns_limit_k_max 17
_diffrn_reflns_limit_k_min -17
_diffrn_reflns_limit_l_max 22
_diffrn_reflns_limit_l_min 0
_diffrn_reflns_number 21818
_diffrn_reflns_theta_full 66.63
_diffrn_reflns_theta_max 66.63
_diffrn_reflns_theta_min 2.47
_exptl_absorpt_coefficient_mu 3.730
_exptl_absorpt_correction_T_max 0.6233
_exptl_absorpt_correction_T_min 0.4942
_exptl_absorpt_correction_type numerical
_exptl_absorpt_process_details
;
Numerical (based on real shape of the crystal) absorption
correction followed by:
SADABS. Program for empirical absorption correction of
area-detector data. University of Goetingen. Germany.
Sheldrick, G. M. 1996
;
_exptl_crystal_colour colorless
_exptl_crystal_density_diffrn 1.575
_exptl_crystal_density_method 'not measured'
_exptl_crystal_description block
_exptl_crystal_F_000 1325
_exptl_crystal_size_max 0.22
_exptl_crystal_size_mid 0.21
_exptl_crystal_size_min 0.14
_refine_diff_density_max 1.150
_refine_diff_density_min -0.648
_refine_diff_density_rms 0.090
_refine_ls_extinction_method none
_refine_ls_goodness_of_fit_ref 1.039
_refine_ls_hydrogen_treatment mixed
_refine_ls_matrix_type full
_refine_ls_number_parameters 740
_refine_ls_number_reflns 8874
_refine_ls_number_restraints 0
_refine_ls_restrained_S_all 1.039
_refine_ls_R_factor_all 0.0792
_refine_ls_R_factor_gt 0.0589
_refine_ls_shift/su_max 0.001
_refine_ls_shift/su_mean 0.000
_refine_ls_structure_factor_coef Fsqd
_refine_ls_weighting_details 'calc w=1/[\s^2^(Fo^2^)+(0.0862P)^2^+5.2314P] where P=(Fo^2^+2Fc^2^)/3'
_refine_ls_weighting_scheme calc
_refine_ls_wR_factor_gt 0.1500
_refine_ls_wR_factor_ref 0.1603
_reflns_number_gt 6702
_reflns_number_total 8874
_reflns_threshold_expression >2sigma(I)
_cod_data_source_file b912796h.txt
_cod_data_source_block raj9qa
_cod_database_code 7104761

loop_
_symmetry_equiv_pos_as_xyz
'x, y, z'
'-x, -y, -z'

loop_
_atom_site_label
_atom_site_type_symbol
_atom_site_fract_x
_atom_site_fract_y
_atom_site_fract_z
_atom_site_U_iso_or_equiv
_atom_site_adp_type
_atom_site_occupancy
_atom_site_symmetry_multiplicity
_atom_site_calc_flag
_atom_site_refinement_flags
_atom_site_disorder_assembly
_atom_site_disorder_group
K1 K -0.17144(11) 0.74854(7) 0.04357(6) 0.0366(3) Uani 1 1 d . . .
As1 As -0.06968(7) 0.72000(4) -0.13947(4) 0.0473(2) Uani 1 1 d . . .
F1 F -0.0159(5) 0.6804(3) -0.0629(2) 0.0881(14) Uani 1 1 d . . .
F2 F -0.1614(6) 0.7928(3) -0.0919(2) 0.1097(19) Uani 1 1 d . . .
F3 F -0.1326(4) 0.7620(4) -0.2175(3) 0.1004(16) Uani 1 1 d . . .
F4 F 0.0255(5) 0.6465(3) -0.1868(3) 0.0986(15) Uani 1 1 d . . .
F5 F 0.0650(5) 0.7961(3) -0.1170(3) 0.1052(17) Uani 1 1 d . . .
F6 F -0.2028(7) 0.6395(5) -0.1716(3) 0.152(3) Uani 1 1 d . . .
O1 O -0.2924(4) 0.9351(2) 0.05266(19) 0.0375(8) Uani 1 1 d . . .
O2 O -0.0119(4) 0.9094(2) 0.11246(19) 0.0439(9) Uani 1 1 d . . .
O3 O 0.0332(4) 0.7565(3) 0.1694(2) 0.0470(9) Uani 1 1 d . . .
O4 O -0.0707(4) 0.5874(2) 0.0757(2) 0.0431(9) Uani 1 1 d . . .
O5 O -0.3142(3) 0.5783(2) -0.0324(2) 0.0423(9) Uani 1 1 d . . .
C1 C -0.1779(6) 0.9788(3) 0.0370(3) 0.0424(13) Uani 1 1 d . . .
H1A H -0.2036 1.0373 0.0260 0.051 Uiso 1 1 calc R . .
H1B H -0.1545 0.9405 -0.0076 0.051 Uiso 1 1 calc R . .
C2 C -0.0563(6) 0.9943(3) 0.1021(3) 0.0467(14) Uani 1 1 d . . .
H2A H 0.0185 1.0296 0.0927 0.056 Uiso 1 1 calc R . .
H2B H -0.0809 1.0291 0.1477 0.056 Uiso 1 1 calc R . .
C3 C 0.0707(6) 0.9156(4) 0.1856(3) 0.0522(15) Uani 1 1 d . . .
H3A H 0.0132 0.9271 0.2222 0.063 Uiso 1 1 calc R . .
H3B H 0.1419 0.9664 0.1995 0.063 Uiso 1 1 calc R . .
C4 C 0.1368(6) 0.8295(4) 0.1874(3) 0.0578(17) Uani 1 1 d . . .
H4A H 0.1943 0.8180 0.1508 0.069 Uiso 1 1 calc R . .
H4B H 0.1967 0.8339 0.2378 0.069 Uiso 1 1 calc R . .
C5 C 0.0909(7) 0.6756(5) 0.1813(3) 0.0597(17) Uani 1 1 d . . .
H5A H 0.1321 0.6827 0.2353 0.072 Uiso 1 1 calc R . .
H5B H 0.1642 0.6622 0.1542 0.072 Uiso 1 1 calc R . .
C6 C -0.0189(7) 0.5992(5) 0.1536(4) 0.0637(18) Uani 1 1 d . . .
H6A H 0.0195 0.5431 0.1641 0.076 Uiso 1 1 calc R . .
H6B H -0.0935 0.6131 0.1796 0.076 Uiso 1 1 calc R . .
C7 C -0.1565(6) 0.5053(4) 0.0409(4) 0.0553(17) Uani 1 1 d . . .
H7A H -0.2273 0.5001 0.0686 0.066 Uiso 1 1 calc R . .
H7B H -0.1008 0.4526 0.0412 0.066 Uiso 1 1 calc R . .
C8 C -0.2227(5) 0.5074(3) -0.0374(4) 0.0480(15) Uani 1 1 d . . .
H8A H -0.1528 0.5199 -0.0636 0.058 Uiso 1 1 calc R . .
H8B H -0.2740 0.4488 -0.0650 0.058 Uiso 1 1 calc R . .
C11 C -0.5010(5) 0.7855(3) 0.0187(3) 0.0268(10) Uani 1 1 d . . .
H11 H -0.500(5) 0.808(3) -0.017(3) 0.021(12) Uiso 1 1 d . . .
C12 C -0.4924(5) 0.8394(3) 0.0904(3) 0.0301(10) Uani 1 1 d . . .
C13 C -0.4916(5) 0.7972(3) 0.1477(3) 0.0335(11) Uani 1 1 d . . .
H13 H -0.483(5) 0.833(3) 0.198(3) 0.036(14) Uiso 1 1 d . . .
C14 C -0.4930(5) 0.7036(3) 0.1349(3) 0.0338(11) Uani 1 1 d . . .
H14 H -0.487(6) 0.675(4) 0.180(3) 0.054(16) Uiso 1 1 d . . .
C15 C -0.4984(5) 0.6522(3) 0.0634(3) 0.0320(11) Uani 1 1 d . . .
H15 H -0.485(5) 0.590(3) 0.060(3) 0.028(12) Uiso 1 1 d . . .
C16 C -0.5065(4) 0.6924(3) 0.0039(2) 0.0269(10) Uani 1 1 d . . .
C21 C -0.4816(5) 0.9394(3) 0.1071(2) 0.0312(11) Uani 1 1 d . . .
C22 C -0.5722(6) 0.9887(3) 0.1430(3) 0.0403(12) Uani 1 1 d . . .
H22 H -0.6444 0.9572 0.1538 0.048 Uiso 1 1 calc R . .
C23 C -0.5607(6) 1.0818(3) 0.1634(3) 0.0464(14) Uani 1 1 d . . .
H23 H -0.6248 1.1139 0.1871 0.056 Uiso 1 1 calc R . .
C24 C -0.4549(6) 1.1275(3) 0.1488(3) 0.0434(14) Uani 1 1 d . . .
H24 H -0.4451 1.1916 0.1637 0.052 Uiso 1 1 calc R . .
C25 C -0.3620(6) 1.0814(3) 0.1125(3) 0.0406(13) Uani 1 1 d . . .
H25 H -0.2893 1.1138 0.1029 0.049 Uiso 1 1 calc R . .
C26 C -0.3764(5) 0.9877(3) 0.0904(2) 0.0337(11) Uani 1 1 d . . .
C31 C -0.5224(5) 0.6364(3) -0.0737(3) 0.0271(10) Uani 1 1 d . . .
C32 C -0.6352(5) 0.6413(3) -0.1303(3) 0.0326(11) Uani 1 1 d . . .
H32 H -0.7012 0.6827 -0.1196 0.039 Uiso 1 1 calc R . .
C33 C -0.6541(6) 0.5870(3) -0.2023(3) 0.0432(13) Uani 1 1 d . . .
H33 H -0.7326 0.5908 -0.2404 0.052 Uiso 1 1 calc R . .
C34 C -0.5568(6) 0.5274(3) -0.2177(3) 0.0449(14) Uani 1 1 d . . .
H34 H -0.5695 0.4893 -0.2666 0.054 Uiso 1 1 calc R . .
C35 C -0.4427(6) 0.5227(3) -0.1635(3) 0.0406(13) Uani 1 1 d . . .
H35 H -0.3756 0.4825 -0.1753 0.049 Uiso 1 1 calc R . .
C36 C -0.4240(5) 0.5765(3) -0.0907(3) 0.0330(11) Uani 1 1 d . . .
K2 K 0.73420(12) 0.78255(7) 0.56623(8) 0.0483(3) Uani 1 1 d . . .
As2 As 0.49298(6) 0.72246(3) 0.36478(3) 0.03498(17) Uani 1 1 d . . .
F1A F 0.5274(6) 0.6446(3) 0.4143(3) 0.1089(17) Uani 1 1 d . . .
F2A F 0.6118(5) 0.7995(3) 0.4277(3) 0.114(2) Uani 1 1 d . . .
F3A F 0.4634(6) 0.8017(3) 0.3140(3) 0.112(2) Uani 1 1 d . . .
F4A F 0.3734(4) 0.6477(3) 0.3008(2) 0.0937(16) Uani 1 1 d . . .
F5A F 0.3719(5) 0.7643(2) 0.4095(3) 0.0915(16) Uani 1 1 d . . .
F6A F 0.6153(3) 0.6828(2) 0.3169(2) 0.0598(9) Uani 1 1 d . . .
O1A O 0.8678(3) 0.96619(19) 0.55852(16) 0.0278(7) Uani 1 1 d . . .
O2A O 0.5983(3) 0.93982(19) 0.58457(16) 0.0288(7) Uani 1 1 d . . .
O3A O 0.5349(3) 0.7989(2) 0.64622(17) 0.0314(7) Uani 1 1 d . . .
O4A O 0.6110(3) 0.6260(2) 0.58447(18) 0.0314(7) Uani 1 1 d . . .
O5A O 0.8336(3) 0.61240(19) 0.51818(18) 0.0309(7) Uani 1 1 d . . .
C1A C 0.7450(5) 0.9997(3) 0.5233(2) 0.0283(10) Uani 1 1 d . . .
H1A1 H 0.6970 0.9535 0.4779 0.034 Uiso 1 1 calc R . .
H1A2 H 0.7684 1.0543 0.5078 0.034 Uiso 1 1 calc R . .
C2A C 0.6510(5) 1.0226(3) 0.5753(3) 0.0290(10) Uani 1 1 d . . .
H2A1 H 0.7022 1.0609 0.6243 0.035 Uiso 1 1 calc R . .
H2A2 H 0.5749 1.0560 0.5538 0.035 Uiso 1 1 calc R . .
C3A C 0.5253(5) 0.9531(3) 0.6414(3) 0.0352(11) Uani 1 1 d . . .
H3A1 H 0.4630 1.0019 0.6362 0.042 Uiso 1 1 calc R . .
H3A2 H 0.5905 0.9714 0.6912 0.042 Uiso 1 1 calc R . .
C4A C 0.4439(5) 0.8673(3) 0.6348(3) 0.0356(11) Uani 1 1 d . . .
H4A1 H 0.3889 0.8771 0.6726 0.043 Uiso 1 1 calc R . .
H4A2 H 0.3803 0.8482 0.5846 0.043 Uiso 1 1 calc R . .
C5A C 0.4615(5) 0.7169(3) 0.6443(3) 0.0381(12) Uani 1 1 d . . .
H5A1 H 0.3890 0.6982 0.5972 0.046 Uiso 1 1 calc R . .
H5A2 H 0.4172 0.7264 0.6867 0.046 Uiso 1 1 calc R . .
C6A C 0.5596(5) 0.6447(3) 0.6495(3) 0.0359(11) Uani 1 1 d . . .
H6A1 H 0.6361 0.6652 0.6946 0.043 Uiso 1 1 calc R . .
H6A2 H 0.5120 0.5893 0.6534 0.043 Uiso 1 1 calc R . .
C7A C 0.6910(5) 0.5499(3) 0.5798(3) 0.0350(11) Uani 1 1 d . . .
H7A1 H 0.6349 0.4955 0.5787 0.042 Uiso 1 1 calc R . .
H7A2 H 0.7703 0.5605 0.6238 0.042 Uiso 1 1 calc R . .
C8A C 0.7402(5) 0.5363(3) 0.5092(3) 0.0332(11) Uani 1 1 d . . .
H8A1 H 0.7871 0.4797 0.5010 0.040 Uiso 1 1 calc R . .
H8A2 H 0.6618 0.5324 0.4656 0.040 Uiso 1 1 calc R . .
C11A C 1.0570(4) 0.8286(3) 0.5683(3) 0.0236(9) Uani 1 1 d . . .
H11A H 1.028(4) 0.848(3) 0.525(2) 0.018(11) Uiso 1 1 d . . .
C12A C 1.0873(4) 0.8924(3) 0.6374(2) 0.0264(10) Uani 1 1 d . . .
C13A C 1.1225(5) 0.8617(3) 0.7030(3) 0.0316(11) Uani 1 1 d . . .
H13A H 1.149(5) 0.903(3) 0.753(3) 0.027(12) Uiso 1 1 d . . .
C14A C 1.1215(5) 0.7701(3) 0.6994(3) 0.0342(11) Uani 1 1 d . . .
H14A H 1.140(5) 0.749(3) 0.739(3) 0.029(13) Uiso 1 1 d . . .
C15A C 1.0877(5) 0.7074(3) 0.6305(3) 0.0306(10) Uani 1 1 d . . .
H15A H 1.089(5) 0.645(3) 0.626(2) 0.026(12) Uiso 1 1 d . . .
C16A C 1.0575(4) 0.7364(3) 0.5647(2) 0.0250(9) Uani 1 1 d . . .
C21A C 1.0855(5) 0.9909(3) 0.6433(2) 0.0270(10) Uani 1 1 d . . .
C22A C 1.1938(5) 1.0504(3) 0.6905(3) 0.0326(11) Uani 1 1 d . . .
H22A H 1.2710 1.0269 0.7175 0.039 Uiso 1 1 calc R . .
C23A C 1.1917(5) 1.1432(3) 0.6991(3) 0.0371(12) Uani 1 1 d . . .
H23A H 1.2680 1.1825 0.7303 0.044 Uiso 1 1 calc R . .
C24A C 1.0785(5) 1.1779(3) 0.6622(3) 0.0344(11) Uani 1 1 d . . .
H24A H 1.0765 1.2412 0.6679 0.041 Uiso 1 1 calc R . .
C25A C 0.9669(5) 1.1204(3) 0.6166(2) 0.0295(10) Uani 1 1 d . . .
H25A H 0.8873 1.1447 0.5928 0.035 Uiso 1 1 calc R . .
C26A C 0.9716(4) 1.0273(3) 0.6056(2) 0.0256(10) Uani 1 1 d . . .
C31A C 1.0280(5) 0.6704(3) 0.4899(2) 0.0262(10) Uani 1 1 d . . .
C32A C 1.1112(5) 0.6698(3) 0.4415(3) 0.0289(10) Uani 1 1 d . . .
H32A H 1.1884 0.7126 0.4558 0.035 Uiso 1 1 calc R . .
C33A C 1.0848(5) 0.6081(3) 0.3721(3) 0.0344(11) Uani 1 1 d . . .
H33A H 1.1444 0.6080 0.3399 0.041 Uiso 1 1 calc R . .
C34A C 0.9708(5) 0.5468(3) 0.3505(3) 0.0360(11) Uani 1 1 d . . .
H34A H 0.9515 0.5048 0.3030 0.043 Uiso 1 1 calc R . .
C35A C 0.8850(5) 0.5466(3) 0.3980(3) 0.0330(11) Uani 1 1 d . . .
H35A H 0.8066 0.5047 0.3828 0.040 Uiso 1 1 calc R . .
C36A C 0.9131(5) 0.6072(3) 0.4675(3) 0.0295(10) Uani 1 1 d . . .
O1W O 0.8069(14) 0.8592(9) 0.7109(8) 0.064(6) Uiso 0.324(14) 1 d P . .

loop_
_atom_site_aniso_label
_atom_site_aniso_U_11
_atom_site_aniso_U_22
_atom_site_aniso_U_33
_atom_site_aniso_U_23
_atom_site_aniso_U_13
_atom_site_aniso_U_12
K1 0.0326(6) 0.0282(5) 0.0446(6) 0.0073(5) 0.0030(5) -0.0017(4)
As1 0.0508(4) 0.0309(3) 0.0642(4) 0.0071(3) 0.0272(3) -0.0049(3)
F1 0.125(4) 0.080(3) 0.098(3) 0.056(2) 0.065(3) 0.061(3)
F2 0.161(5) 0.121(4) 0.084(3) 0.049(3) 0.071(3) 0.107(4)
F3 0.063(3) 0.168(5) 0.081(3) 0.047(3) 0.021(2) 0.021(3)
F4 0.127(4) 0.078(3) 0.118(4) 0.020(3) 0.084(3) 0.028(3)
F5 0.102(3) 0.070(3) 0.127(4) 0.033(3) -0.009(3) -0.043(3)
F6 0.146(5) 0.166(6) 0.127(5) 0.004(4) 0.038(4) -0.101(5)
O1 0.043(2) 0.0269(17) 0.0420(19) 0.0067(15) 0.0125(16) -0.0061(14)
O2 0.043(2) 0.040(2) 0.043(2) -0.0053(16) 0.0166(17) -0.0091(16)
O3 0.037(2) 0.059(2) 0.040(2) 0.0062(18) 0.0059(17) 0.0107(18)
O4 0.039(2) 0.040(2) 0.057(2) 0.0246(17) 0.0122(17) 0.0065(16)
O5 0.0312(19) 0.0255(18) 0.064(2) 0.0009(16) 0.0087(18) 0.0045(14)
C1 0.062(4) 0.028(3) 0.038(3) 0.006(2) 0.018(3) -0.012(2)
C2 0.054(4) 0.034(3) 0.053(3) -0.002(2) 0.030(3) -0.013(2)
C3 0.035(3) 0.059(4) 0.047(3) -0.013(3) 0.004(3) -0.003(3)
C4 0.032(3) 0.072(4) 0.050(3) -0.011(3) -0.002(3) 0.003(3)
C5 0.055(4) 0.079(5) 0.043(3) 0.018(3) 0.003(3) 0.026(3)
C6 0.069(5) 0.075(5) 0.070(4) 0.048(4) 0.030(4) 0.031(4)
C7 0.033(3) 0.035(3) 0.109(5) 0.033(3) 0.024(3) 0.008(2)
C8 0.031(3) 0.022(3) 0.089(4) 0.008(3) 0.016(3) 0.005(2)
C11 0.029(3) 0.024(2) 0.028(2) 0.010(2) 0.003(2) 0.0029(18)
C12 0.032(3) 0.024(2) 0.032(2) 0.0054(19) 0.004(2) -0.0034(19)
C13 0.044(3) 0.031(3) 0.025(2) 0.006(2) 0.010(2) -0.003(2)
C14 0.038(3) 0.034(3) 0.029(3) 0.013(2) 0.001(2) -0.001(2)
C15 0.033(3) 0.022(2) 0.040(3) 0.008(2) 0.007(2) -0.0020(19)
C16 0.022(2) 0.027(2) 0.031(2) 0.0073(19) 0.0055(19) -0.0011(18)
C21 0.045(3) 0.024(2) 0.021(2) 0.0060(18) 0.003(2) 0.002(2)
C22 0.059(4) 0.032(3) 0.031(3) 0.008(2) 0.011(2) 0.007(2)
C23 0.070(4) 0.033(3) 0.037(3) 0.006(2) 0.016(3) 0.011(3)
C24 0.077(4) 0.020(2) 0.025(3) 0.002(2) 0.002(3) 0.006(2)
C25 0.062(4) 0.024(3) 0.031(3) 0.009(2) 0.001(2) -0.003(2)
C26 0.049(3) 0.023(2) 0.024(2) 0.0040(19) 0.002(2) -0.001(2)
C31 0.029(3) 0.018(2) 0.036(3) 0.0066(18) 0.011(2) -0.0036(17)
C32 0.042(3) 0.018(2) 0.035(3) 0.0048(19) 0.008(2) -0.0020(19)
C33 0.066(4) 0.022(3) 0.036(3) 0.006(2) 0.005(3) -0.003(2)
C34 0.072(4) 0.022(3) 0.039(3) 0.002(2) 0.016(3) -0.011(2)
C35 0.051(3) 0.017(2) 0.060(3) 0.002(2) 0.032(3) -0.004(2)
C36 0.032(3) 0.020(2) 0.049(3) 0.009(2) 0.014(2) -0.0070(19)
K2 0.0439(7) 0.0246(5) 0.0887(9) 0.0136(6) 0.0404(7) 0.0077(5)
As2 0.0492(4) 0.0208(3) 0.0324(3) 0.0028(2) 0.0089(2) -0.0001(2)
F1A 0.125(4) 0.106(4) 0.127(4) 0.089(3) 0.030(3) 0.023(3)
F2A 0.118(4) 0.109(4) 0.082(3) -0.053(3) 0.044(3) -0.067(3)
F3A 0.163(5) 0.096(3) 0.152(4) 0.091(3) 0.121(4) 0.072(3)
F4A 0.039(2) 0.123(4) 0.079(3) -0.035(3) -0.0034(19) 0.004(2)
F5A 0.121(4) 0.0386(19) 0.138(4) -0.004(2) 0.104(3) -0.011(2)
F6A 0.057(2) 0.0377(17) 0.080(2) -0.0041(16) 0.0272(18) 0.0020(15)
O1A 0.0277(17) 0.0217(15) 0.0295(16) 0.0025(13) 0.0022(13) 0.0011(12)
O2A 0.0333(18) 0.0232(16) 0.0299(16) 0.0018(13) 0.0124(14) 0.0029(13)
O3A 0.0282(18) 0.0302(17) 0.0352(18) 0.0059(14) 0.0091(14) 0.0011(13)
O4A 0.0308(18) 0.0295(17) 0.0389(18) 0.0129(14) 0.0137(14) 0.0059(13)
O5A 0.0275(17) 0.0221(16) 0.0450(19) 0.0035(14) 0.0175(15) -0.0009(12)
C1A 0.033(3) 0.022(2) 0.027(2) 0.0073(18) 0.0015(19) -0.0012(18)
C2A 0.026(2) 0.022(2) 0.034(2) 0.0036(19) 0.001(2) 0.0010(18)
C3A 0.041(3) 0.033(3) 0.035(3) 0.007(2) 0.016(2) 0.012(2)
C4A 0.032(3) 0.042(3) 0.038(3) 0.012(2) 0.015(2) 0.010(2)
C5A 0.038(3) 0.034(3) 0.045(3) 0.006(2) 0.021(2) -0.002(2)
C6A 0.043(3) 0.030(3) 0.039(3) 0.011(2) 0.016(2) -0.005(2)
C7A 0.031(3) 0.024(2) 0.055(3) 0.019(2) 0.013(2) 0.0030(19)
C8A 0.030(3) 0.019(2) 0.051(3) 0.007(2) 0.012(2) -0.0001(18)
C11A 0.018(2) 0.026(2) 0.027(2) 0.0080(19) 0.0071(18) -0.0009(17)
C12A 0.019(2) 0.028(2) 0.032(2) 0.0050(19) 0.0082(19) 0.0016(17)
C13A 0.035(3) 0.033(3) 0.027(2) 0.005(2) 0.009(2) 0.007(2)
C14A 0.039(3) 0.037(3) 0.031(3) 0.016(2) 0.010(2) 0.004(2)
C15A 0.031(3) 0.029(3) 0.037(3) 0.012(2) 0.013(2) 0.002(2)
C16A 0.018(2) 0.027(2) 0.031(2) 0.0078(19) 0.0087(18) 0.0030(17)
C21A 0.025(2) 0.029(2) 0.027(2) 0.0017(19) 0.0106(19) 0.0014(18)
C22A 0.025(3) 0.031(3) 0.038(3) 0.002(2) 0.007(2) 0.0026(19)
C23A 0.032(3) 0.029(3) 0.043(3) -0.004(2) 0.007(2) -0.002(2)
C24A 0.037(3) 0.024(2) 0.038(3) 0.000(2) 0.008(2) -0.004(2)
C25A 0.029(3) 0.028(2) 0.030(2) 0.0046(19) 0.007(2) 0.0028(19)
C26A 0.026(2) 0.024(2) 0.026(2) 0.0023(18) 0.0084(19) -0.0043(18)
C31A 0.026(2) 0.023(2) 0.032(2) 0.0097(19) 0.0086(19) 0.0064(18)
C32A 0.036(3) 0.020(2) 0.035(3) 0.0104(19) 0.013(2) 0.0027(18)
C33A 0.048(3) 0.027(2) 0.036(3) 0.012(2) 0.020(2) 0.010(2)
C34A 0.048(3) 0.024(2) 0.033(3) 0.003(2) 0.007(2) 0.007(2)
C35A 0.034(3) 0.023(2) 0.040(3) 0.004(2) 0.007(2) 0.0002(19)
C36A 0.030(3) 0.020(2) 0.041(3) 0.010(2) 0.010(2) 0.0053(18)

loop_
_atom_type_symbol
_atom_type_description
_atom_type_scat_dispersion_real
_atom_type_scat_dispersion_imag
_atom_type_scat_source
C C 0.0181 0.0091 'International Tables Vol C Tables 4.2.6.8 and 6.1.1.4'
H H 0.0000 0.0000 'International Tables Vol C Tables 4.2.6.8 and 6.1.1.4'
O O 0.0492 0.0322 'International Tables Vol C Tables 4.2.6.8 and 6.1.1.4'
F F 0.0727 0.0534 'International Tables Vol C Tables 4.2.6.8 and 6.1.1.4'
K K 0.3868 1.0657 'International Tables Vol C Tables 4.2.6.8 and 6.1.1.4'
As As -0.9300 1.0051 'International Tables Vol C Tables 4.2.6.8 and 6.1.1.4'

loop_
_geom_angle_atom_site_label_1
_geom_angle_atom_site_label_2
_geom_angle_atom_site_label_3
_geom_angle
_geom_angle_site_symmetry_1
_geom_angle_site_symmetry_3
_geom_angle_publ_flag
O3 K1 O2 60.99(12) . . ?
O3 K1 O4 60.24(11) . . ?
O2 K1 O4 118.50(11) . . ?
O3 K1 F2 130.12(15) . . ?
O2 K1 F2 85.25(15) . . ?
O4 K1 F2 121.10(11) . . ?
O3 K1 O5 117.71(12) . . ?
O2 K1 O5 174.75(11) . . ?
O4 K1 O5 58.85(10) . . ?
F2 K1 O5 92.49(15) . . ?
O3 K1 F1 96.95(13) . . ?
O2 K1 F1 97.00(13) . . ?
O4 K1 F1 73.80(11) . . ?
F2 K1 F1 49.01(10) . . ?
O5 K1 F1 77.99(13) . . ?
O3 K1 O1 109.65(10) . . ?
O2 K1 O1 57.81(10) . . ?
O4 K1 O1 164.23(11) . . ?
F2 K1 O1 74.60(10) . . ?
O5 K1 O1 126.11(10) . . ?
F1 K1 O1 121.04(10) . . ?
O3 K1 C11 132.38(12) . . ?
O2 K1 C11 109.85(11) . . ?
O4 K1 C11 122.09(11) . . ?
F2 K1 C11 91.59(13) . . ?
O5 K1 C11 74.90(10) . . ?
F1 K1 C11 130.43(13) . . ?
O1 K1 C11 54.04(10) . . ?
O3 K1 C16 131.64(12) . . ?
O2 K1 C16 133.18(11) . . ?
O4 K1 C16 99.54(11) . . ?
F2 K1 C16 98.21(15) . . ?
O5 K1 C16 51.82(10) . . ?
F1 K1 C16 120.38(14) . . ?
O1 K1 C16 78.02(10) . . ?
C11 K1 C16 24.02(11) . . ?
F5 As1 F1 94.0(2) . . ?
F5 As1 F2 92.6(3) . . ?
F1 As1 F2 88.72(19) . . ?
F5 As1 F6 173.8(3) . . ?
F1 As1 F6 90.1(3) . . ?
F2 As1 F6 92.1(3) . . ?
F5 As1 F4 86.8(3) . . ?
F1 As1 F4 90.8(2) . . ?
F2 As1 F4 179.2(3) . . ?
F6 As1 F4 88.5(3) . . ?
F5 As1 F3 87.5(2) . . ?
F1 As1 F3 177.3(2) . . ?
F2 As1 F3 89.0(2) . . ?
F6 As1 F3 88.6(3) . . ?
F4 As1 F3 91.5(2) . . ?
As1 F1 K1 109.87(17) . . ?
As1 F2 K1 110.77(18) . . ?
C26 O1 C1 118.9(4) . . ?
C26 O1 K1 138.9(3) . . ?
C1 O1 K1 95.7(3) . . ?
C3 O2 C2 112.6(4) . . ?
C3 O2 K1 116.1(3) . . ?
C2 O2 K1 122.6(3) . . ?
C5 O3 C4 111.5(4) . . ?
C5 O3 K1 119.0(3) . . ?
C4 O3 K1 115.2(3) . . ?
C6 O4 C7 113.1(5) . . ?
C6 O4 K1 110.7(3) . . ?
C7 O4 K1 117.5(3) . . ?
C36 O5 C8 119.9(4) . . ?
C36 O5 K1 117.2(3) . . ?
C8 O5 K1 111.7(3) . . ?
O1 C1 C2 110.6(4) . . ?
O1 C1 H1A 109.5 . . ?
C2 C1 H1A 109.5 . . ?
O1 C1 H1B 109.5 . . ?
C2 C1 H1B 109.5 . . ?
H1A C1 H1B 108.1 . . ?
O2 C2 C1 108.9(4) . . ?
O2 C2 H2A 109.9 . . ?
C1 C2 H2A 109.9 . . ?
O2 C2 H2B 109.9 . . ?
C1 C2 H2B 109.9 . . ?
H2A C2 H2B 108.3 . . ?
O2 C3 C4 109.2(4) . . ?
O2 C3 H3A 109.8 . . ?
C4 C3 H3A 109.8 . . ?
O2 C3 H3B 109.8 . . ?
C4 C3 H3B 109.8 . . ?
H3A C3 H3B 108.3 . . ?
O3 C4 C3 109.6(5) . . ?
O3 C4 H4A 109.8 . . ?
C3 C4 H4A 109.8 . . ?
O3 C4 H4B 109.8 . . ?
C3 C4 H4B 109.8 . . ?
H4A C4 H4B 108.2 . . ?
O3 C5 C6 109.5(5) . . ?
O3 C5 H5A 109.8 . . ?
C6 C5 H5A 109.8 . . ?
O3 C5 H5B 109.8 . . ?
C6 C5 H5B 109.8 . . ?
H5A C5 H5B 108.2 . . ?
O4 C6 C5 108.5(5) . . ?
O4 C6 H6A 110.0 . . ?
C5 C6 H6A 110.0 . . ?
O4 C6 H6B 110.0 . . ?
C5 C6 H6B 110.0 . . ?
H6A C6 H6B 108.4 . . ?
O4 C7 C8 108.2(4) . . ?
O4 C7 H7A 110.1 . . ?
C8 C7 H7A 110.1 . . ?
O4 C7 H7B 110.1 . . ?
C8 C7 H7B 110.1 . . ?
H7A C7 H7B 108.4 . . ?
O5 C8 C7 106.2(5) . . ?
O5 C8 H8A 110.5 . . ?
C7 C8 H8A 110.5 . . ?
O5 C8 H8B 110.5 . . ?
C7 C8 H8B 110.5 . . ?
H8A C8 H8B 108.7 . . ?
C16 C11 C12 122.1(4) . . ?
C16 C11 K1 78.4(3) . . ?
C12 C11 K1 96.9(3) . . ?
C16 C11 H11 116(3) . . ?
C12 C11 H11 122(3) . . ?
K1 C11 H11 92(3) . . ?
C13 C12 C11 118.3(4) . . ?
C13 C12 C21 119.4(4) . . ?
C11 C12 C21 122.3(4) . . ?
C12 C13 C14 120.8(4) . . ?
C12 C13 H13 120(3) . . ?
C14 C13 H13 119(3) . . ?
C15 C14 C13 119.4(4) . . ?
C15 C14 H14 122(3) . . ?
C13 C14 H14 119(3) . . ?
C14 C15 C16 121.1(4) . . ?
C14 C15 H15 115(3) . . ?
C16 C15 H15 123(3) . . ?
C11 C16 C15 118.2(4) . . ?
C11 C16 C31 121.0(4) . . ?
C15 C16 C31 120.8(4) . . ?
C11 C16 K1 77.6(3) . . ?
C15 C16 K1 94.8(3) . . ?
C31 C16 K1 98.0(3) . . ?
C22 C21 C26 118.0(4) . . ?
C22 C21 C12 120.4(4) . . ?
C26 C21 C12 121.5(4) . . ?
C23 C22 C21 122.1(5) . . ?
C23 C22 H22 119.0 . . ?
C21 C22 H22 119.0 . . ?
C24 C23 C22 119.0(5) . . ?
C24 C23 H23 120.5 . . ?
C22 C23 H23 120.5 . . ?
C23 C24 C25 121.1(5) . . ?
C23 C24 H24 119.4 . . ?
C25 C24 H24 119.4 . . ?
C26 C25 C24 119.5(5) . . ?
C26 C25 H25 120.2 . . ?
C24 C25 H25 120.2 . . ?
O1 C26 C25 124.5(5) . . ?
O1 C26 C21 115.4(4) . . ?
C25 C26 C21 120.1(5) . . ?
C32 C31 C36 118.5(4) . . ?
C32 C31 C16 120.9(4) . . ?
C36 C31 C16 120.5(4) . . ?
C31 C32 C33 121.6(5) . . ?
C31 C32 H32 119.2 . . ?
C33 C32 H32 119.2 . . ?
C34 C33 C32 118.9(5) . . ?
C34 C33 H33 120.5 . . ?
C32 C33 H33 120.5 . . ?
C35 C34 C33 120.8(5) . . ?
C35 C34 H34 119.6 . . ?
C33 C34 H34 119.6 . . ?
C34 C35 C36 120.4(5) . . ?
C34 C35 H35 119.8 . . ?
C36 C35 H35 119.8 . . ?
O5 C36 C35 125.7(5) . . ?
O5 C36 C31 114.6(4) . . ?
C35 C36 C31 119.7(5) . . ?
O1W K2 F2A 147.1(3) . . ?
O1W K2 O3A 61.5(3) . . ?
F2A K2 O3A 106.86(13) . . ?
O1W K2 O2A 74.7(3) . . ?
F2A K2 O2A 73.13(13) . . ?
O3A K2 O2A 60.91(9) . . ?
O1W K2 O4A 94.1(3) . . ?
F2A K2 O4A 106.95(12) . . ?
O3A K2 O4A 60.99(9) . . ?
O2A K2 O4A 118.64(10) . . ?
O1W K2 O5A 116.8(3) . . ?
F2A K2 O5A 95.82(13) . . ?
O3A K2 O5A 120.24(10) . . ?
O2A K2 O5A 168.12(11) . . ?
O4A K2 O5A 59.64(9) . . ?
O1W K2 O1A 81.7(3) . . ?
F2A K2 O1A 76.10(11) . . ?
O3A K2 O1A 114.88(9) . . ?
O2A K2 O1A 58.40(9) . . ?
O4A K2 O1A 175.28(10) . . ?
O5A K2 O1A 124.11(9) . . ?
O1W K2 C11A 85.5(3) . . ?
F2A K2 C11A 99.59(13) . . ?
O3A K2 C11A 146.98(11) . . ?
O2A K2 C11A 110.38(10) . . ?
O4A K2 C11A 128.99(11) . . ?
O5A K2 C11A 75.22(10) . . ?
O1A K2 C11A 52.92(10) . . ?
O1W K2 C16A 91.3(3) . . ?
F2A K2 C16A 106.65(13) . . ?
O3A K2 C16A 146.28(11) . . ?
O2A K2 C16A 134.51(10) . . ?
O4A K2 C16A 105.14(10) . . ?
O5A K2 C16A 52.08(10) . . ?
O1A K2 C16A 77.05(9) . . ?
C11A K2 C16A 24.24(11) . . ?
O1W K2 F1A 152.5(3) . . ?
F2A K2 F1A 45.86(12) . . ?
O3A K2 F1A 93.01(12) . . ?
O2A K2 F1A 103.26(11) . . ?
O4A K2 F1A 62.30(10) . . ?
O5A K2 F1A 65.18(11) . . ?
O1A K2 F1A 121.30(10) . . ?
C11A K2 F1A 119.79(13) . . ?
C16A K2 F1A 107.68(12) . . ?
F1A As2 F4A 88.8(3) . . ?
F1A As2 F2A 92.7(3) . . ?
F4A As2 F2A 178.5(3) . . ?
F1A As2 F5A 92.5(2) . . ?
F4A As2 F5A 90.0(2) . . ?
F2A As2 F5A 89.8(2) . . ?
F1A As2 F3A 178.1(2) . . ?
F4A As2 F3A 92.1(3) . . ?
F2A As2 F3A 86.4(3) . . ?
F5A As2 F3A 89.1(2) . . ?
F1A As2 F6A 89.8(2) . . ?
F4A As2 F6A 89.93(18) . . ?
F2A As2 F6A 90.2(2) . . ?
F5A As2 F6A 177.7(2) . . ?
F3A As2 F6A 88.53(18) . . ?
As2 F1A K2 96.1(2) . . ?
As2 F2A K2 123.9(3) . . ?
C26A O1A C1A 118.5(3) . . ?
C26A O1A K2 134.2(2) . . ?
C1A O1A K2 97.0(2) . . ?
C3A O2A C2A 112.7(3) . . ?
C3A O2A K2 115.3(3) . . ?
C2A O2A K2 123.1(3) . . ?
C4A O3A C5A 111.1(4) . . ?
C4A O3A K2 115.2(3) . . ?
C5A O3A K2 116.4(3) . . ?
C6A O4A C7A 112.5(4) . . ?
C6A O4A K2 111.2(2) . . ?
C7A O4A K2 115.5(3) . . ?
C36A O5A C8A 117.9(3) . . ?
C36A O5A K2 116.1(2) . . ?
C8A O5A K2 114.8(2) . . ?
O1A C1A C2A 111.3(4) . . ?
O1A C1A H1A1 109.4 . . ?
C2A C1A H1A1 109.4 . . ?
O1A C1A H1A2 109.4 . . ?
C2A C1A H1A2 109.4 . . ?
H1A1 C1A H1A2 108.0 . . ?
O2A C2A C1A 107.6(3) . . ?
O2A C2A H2A1 110.2 . . ?
C1A C2A H2A1 110.2 . . ?
O2A C2A H2A2 110.2 . . ?
C1A C2A H2A2 110.2 . . ?
H2A1 C2A H2A2 108.5 . . ?
O2A C3A C4A 109.4(4) . . ?
O2A C3A H3A1 109.8 . . ?
C4A C3A H3A1 109.8 . . ?
O2A C3A H3A2 109.8 . . ?
C4A C3A H3A2 109.8 . . ?
H3A1 C3A H3A2 108.2 . . ?
O3A C4A C3A 109.3(4) . . ?
O3A C4A H4A1 109.8 . . ?
C3A C4A H4A1 109.8 . . ?
O3A C4A H4A2 109.8 . . ?
C3A C4A H4A2 109.8 . . ?
H4A1 C4A H4A2 108.3 . . ?
O3A C5A C6A 109.1(4) . . ?
O3A C5A H5A1 109.9 . . ?
C6A C5A H5A1 109.9 . . ?
O3A C5A H5A2 109.9 . . ?
C6A C5A H5A2 109.9 . . ?
H5A1 C5A H5A2 108.3 . . ?
O4A C6A C5A 108.7(4) . . ?
O4A C6A H6A1 110.0 . . ?
C5A C6A H6A1 110.0 . . ?
O4A C6A H6A2 110.0 . . ?
C5A C6A H6A2 110.0 . . ?
H6A1 C6A H6A2 108.3 . . ?
O4A C7A C8A 108.1(4) . . ?
O4A C7A H7A1 110.1 . . ?
C8A C7A H7A1 110.1 . . ?
O4A C7A H7A2 110.1 . . ?
C8A C7A H7A2 110.1 . . ?
H7A1 C7A H7A2 108.4 . . ?
O5A C8A C7A 107.1(4) . . ?
O5A C8A H8A1 110.3 . . ?
C7A C8A H8A1 110.3 . . ?
O5A C8A H8A2 110.3 . . ?
C7A C8A H8A2 110.3 . . ?
H8A1 C8A H8A2 108.5 . . ?
C16A C11A C12A 120.9(4) . . ?
C16A C11A K2 79.8(2) . . ?
C12A C11A K2 95.5(3) . . ?
C16A C11A H11A 119(3) . . ?
C12A C11A H11A 119(3) . . ?
K2 C11A H11A 90(3) . . ?
C11A C12A C13A 118.5(4) . . ?
C11A C12A C21A 122.3(4) . . ?
C13A C12A C21A 119.2(4) . . ?
C14A C13A C12A 120.5(4) . . ?
C14A C13A H13A 117(3) . . ?
C12A C13A H13A 123(3) . . ?
C13A C14A C15A 120.4(5) . . ?
C13A C14A H14A 123(3) . . ?
C15A C14A H14A 117(3) . . ?
C14A C15A C16A 120.1(4) . . ?
C14A C15A H15A 123(3) . . ?
C16A C15A H15A 117(3) . . ?
C15A C16A C11A 119.5(4) . . ?
C15A C16A C31A 121.1(4) . . ?
C11A C16A C31A 119.3(4) . . ?
C15A C16A K2 96.8(3) . . ?
C11A C16A K2 76.0(2) . . ?
C31A C16A K2 97.8(3) . . ?
C22A C21A C26A 118.1(4) . . ?
C22A C21A C12A 120.6(4) . . ?
C26A C21A C12A 121.2(4) . . ?
C23A C22A C21A 121.5(5) . . ?
C23A C22A H22A 119.2 . . ?
C21A C22A H22A 119.2 . . ?
C24A C23A C22A 119.6(4) . . ?
C24A C23A H23A 120.2 . . ?
C22A C23A H23A 120.2 . . ?
C23A C24A C25A 120.2(4) . . ?
C23A C24A H24A 119.9 . . ?
C25A C24A H24A 119.9 . . ?
C24A C25A C26A 120.1(4) . . ?
C24A C25A H25A 120.0 . . ?
C26A C25A H25A 120.0 . . ?
O1A C26A C25A 123.3(4) . . ?
O1A C26A C21A 116.2(4) . . ?
C25A C26A C21A 120.5(4) . . ?
C32A C31A C36A 118.5(4) . . ?
C32A C31A C16A 121.4(4) . . ?
C36A C31A C16A 120.1(4) . . ?
C31A C32A C33A 121.5(4) . . ?
C31A C32A H32A 119.2 . . ?
C33A C32A H32A 119.2 . . ?
C34A C33A C32A 119.4(5) . . ?
C34A C33A H33A 120.3 . . ?
C32A C33A H33A 120.3 . . ?
C33A C34A C35A 120.1(4) . . ?
C33A C34A H34A 120.0 . . ?
C35A C34A H34A 120.0 . . ?
C36A C35A C34A 120.3(4) . . ?
C36A C35A H35A 119.9 . . ?
C34A C35A H35A 119.9 . . ?
O5A C36A C35A 124.4(4) . . ?
O5A C36A C31A 115.4(4) . . ?
C35A C36A C31A 120.2(4) . . ?

loop_
_geom_bond_atom_site_label_1
_geom_bond_atom_site_label_2
_geom_bond_distance
_geom_bond_site_symmetry_2
_geom_bond_publ_flag
K1 O3 2.739(4) . ?
K1 O2 2.773(3) . ?
K1 O4 2.824(3) . ?
K1 F2 2.827(4) . ?
K1 O5 2.836(3) . ?
K1 F1 2.855(4) . ?
K1 O1 3.105(3) . ?
K1 C11 3.316(5) . ?
K1 C16 3.326(4) . ?
As1 F5 1.675(4) . ?
As1 F1 1.681(4) . ?
As1 F2 1.690(4) . ?
As1 F6 1.697(5) . ?
As1 F4 1.718(4) . ?
As1 F3 1.740(5) . ?
O1 C26 1.382(6) . ?
O1 C1 1.442(6) . ?
O2 C3 1.422(7) . ?
O2 C2 1.423(7) . ?
O3 C5 1.420(7) . ?
O3 C4 1.434(7) . ?
O4 C6 1.413(7) . ?
O4 C7 1.436(6) . ?
O5 C36 1.363(6) . ?
O5 C8 1.435(6) . ?
C1 C2 1.490(8) . ?
C1 H1A 0.9900 . ?
C1 H1B 0.9900 . ?
C2 H2A 0.9900 . ?
C2 H2B 0.9900 . ?
C3 C4 1.490(8) . ?
C3 H3A 0.9900 . ?
C3 H3B 0.9900 . ?
C4 H4A 0.9900 . ?
C4 H4B 0.9900 . ?
C5 C6 1.500(9) . ?
C5 H5A 0.9900 . ?
C5 H5B 0.9900 . ?
C6 H6A 0.9900 . ?
C6 H6B 0.9900 . ?
C7 C8 1.485(9) . ?
C7 H7A 0.9900 . ?
C7 H7B 0.9900 . ?
C8 H8A 0.9900 . ?
C8 H8B 0.9900 . ?
C11 C16 1.382(6) . ?
C11 C12 1.396(6) . ?
C11 H11 0.83(5) . ?
C12 C13 1.387(6) . ?
C12 C21 1.483(6) . ?
C13 C14 1.392(7) . ?
C13 H13 0.96(5) . ?
C14 C15 1.386(7) . ?
C14 H14 1.04(6) . ?
C15 C16 1.393(6) . ?
C15 H15 0.95(5) . ?
C16 C31 1.488(6) . ?
C21 C22 1.391(7) . ?
C21 C26 1.415(7) . ?
C22 C23 1.380(7) . ?
C22 H22 0.9500 . ?
C23 C24 1.377(8) . ?
C23 H23 0.9500 . ?
C24 C25 1.394(8) . ?
C24 H24 0.9500 . ?
C25 C26 1.389(6) . ?
C25 H25 0.9500 . ?
C31 C32 1.384(7) . ?
C31 C36 1.402(7) . ?
C32 C33 1.389(7) . ?
C32 H32 0.9500 . ?
C33 C34 1.385(8) . ?
C33 H33 0.9500 . ?
C34 C35 1.366(8) . ?
C34 H34 0.9500 . ?
C35 C36 1.399(7) . ?
C35 H35 0.9500 . ?
K2 O1W 2.637(14) . ?
K2 F2A 2.704(6) . ?
K2 O3A 2.763(3) . ?
K2 O2A 2.778(3) . ?
K2 O4A 2.803(3) . ?
K2 O5A 2.829(3) . ?
K2 O1A 3.138(3) . ?
K2 C11A 3.298(4) . ?
K2 C16A 3.346(4) . ?
K2 F1A 3.355(6) . ?
As2 F1A 1.675(4) . ?
As2 F4A 1.685(4) . ?
As2 F2A 1.691(4) . ?
As2 F5A 1.692(4) . ?
As2 F3A 1.705(4) . ?
As2 F6A 1.730(3) . ?
O1A C26A 1.377(5) . ?
O1A C1A 1.426(5) . ?
O2A C3A 1.418(5) . ?
O2A C2A 1.426(5) . ?
O3A C4A 1.425(6) . ?
O3A C5A 1.431(6) . ?
O4A C6A 1.416(6) . ?
O4A C7A 1.425(5) . ?
O5A C36A 1.376(6) . ?
O5A C8A 1.433(5) . ?
C1A C2A 1.507(6) . ?
C1A H1A1 0.9900 . ?
C1A H1A2 0.9900 . ?
C2A H2A1 0.9900 . ?
C2A H2A2 0.9900 . ?
C3A C4A 1.497(7) . ?
C3A H3A1 0.9900 . ?
C3A H3A2 0.9900 . ?
C4A H4A1 0.9900 . ?
C4A H4A2 0.9900 . ?
C5A C6A 1.499(7) . ?
C5A H5A1 0.9900 . ?
C5A H5A2 0.9900 . ?
C6A H6A1 0.9900 . ?
C6A H6A2 0.9900 . ?
C7A C8A 1.503(7) . ?
C7A H7A1 0.9900 . ?
C7A H7A2 0.9900 . ?
C8A H8A1 0.9900 . ?
C8A H8A2 0.9900 . ?
C11A C16A 1.396(6) . ?
C11A C12A 1.401(6) . ?
C11A H11A 0.92(4) . ?
C12A C13A 1.404(6) . ?
C12A C21A 1.484(6) . ?
C13A C14A 1.385(7) . ?
C13A H13A 0.98(5) . ?
C14A C15A 1.389(7) . ?
C14A H14A 0.88(5) . ?
C15A C16A 1.392(6) . ?
C15A H15A 0.93(5) . ?
C16A C31A 1.494(6) . ?
C21A C22A 1.393(6) . ?
C21A C26A 1.400(6) . ?
C22A C23A 1.392(7) . ?
C22A H22A 0.9500 . ?
C23A C24A 1.375(7) . ?
C23A H23A 0.9500 . ?
C24A C25A 1.390(6) . ?
C24A H24A 0.9500 . ?
C25A C26A 1.392(6) . ?
C25A H25A 0.9500 . ?
C31A C32A 1.378(6) . ?
C31A C36A 1.409(6) . ?
C32A C33A 1.391(6) . ?
C32A H32A 0.9500 . ?
C33A C34A 1.385(7) . ?
C33A H33A 0.9500 . ?
C34A C35A 1.385(7) . ?
C34A H34A 0.9500 . ?
C35A C36A 1.385(6) . ?
C35A H35A 0.9500 . ?

loop_
_geom_torsion_atom_site_label_1
_geom_torsion_atom_site_label_2
_geom_torsion_atom_site_label_3
_geom_torsion_atom_site_label_4
_geom_torsion
_geom_torsion_site_symmetry_1
_geom_torsion_site_symmetry_2
_geom_torsion_site_symmetry_3
_geom_torsion_site_symmetry_4
_geom_torsion_publ_flag
O3 K1 As1 F5 -46.5(2) . . . . ?
O2 K1 As1 F5 13.2(2) . . . . ?
O4 K1 As1 F5 -106.3(2) . . . . ?
F2 K1 As1 F5 80.8(4) . . . . ?
O5 K1 As1 F5 -163.31(19) . . . . ?
F1 K1 As1 F5 -83.2(3) . . . . ?
O1 K1 As1 F5 71.29(19) . . . . ?
C11 K1 As1 F5 126.2(2) . . . . ?
C16 K1 As1 F5 151.5(2) . . . . ?
O3 K1 As1 F1 36.6(3) . . . . ?
O2 K1 As1 F1 96.3(3) . . . . ?
O4 K1 As1 F1 -23.1(3) . . . . ?
F2 K1 As1 F1 164.0(4) . . . . ?
O5 K1 As1 F1 -80.1(3) . . . . ?
O1 K1 As1 F1 154.5(3) . . . . ?
C11 K1 As1 F1 -150.6(3) . . . . ?
C16 K1 As1 F1 -125.3(3) . . . . ?
O3 K1 As1 F2 -127.3(3) . . . . ?
O2 K1 As1 F2 -67.7(3) . . . . ?
O4 K1 As1 F2 172.9(3) . . . . ?
O5 K1 As1 F2 115.9(3) . . . . ?
F1 K1 As1 F2 -164.0(4) . . . . ?
O1 K1 As1 F2 -9.5(3) . . . . ?
C11 K1 As1 F2 45.4(3) . . . . ?
C16 K1 As1 F2 70.7(3) . . . . ?
O3 K1 As1 F6 133.1(3) . . . . ?
O2 K1 As1 F6 -167.2(3) . . . . ?
O4 K1 As1 F6 73.3(3) . . . . ?
F2 K1 As1 F6 -99.6(4) . . . . ?
O5 K1 As1 F6 16.3(3) . . . . ?
F1 K1 As1 F6 96.4(4) . . . . ?
O1 K1 As1 F6 -109.1(3) . . . . ?
C11 K1 As1 F6 -54.2(3) . . . . ?
C16 K1 As1 F6 -28.9(3) . . . . ?
O3 K1 As1 F4 51.7(3) . . . . ?
O2 K1 As1 F4 111.3(3) . . . . ?
O4 K1 As1 F4 -8.1(3) . . . . ?
F2 K1 As1 F4 179.0(4) . . . . ?
O5 K1 As1 F4 -65.1(3) . . . . ?
F1 K1 As1 F4 15.0(4) . . . . ?
O1 K1 As1 F4 169.5(3) . . . . ?
C11 K1 As1 F4 -135.6(3) . . . . ?
C16 K1 As1 F4 -110.3(3) . . . . ?
O3 K1 As1 F3 -144.6(3) . . . . ?
O2 K1 As1 F3 -85.0(3) . . . . ?
O4 K1 As1 F3 155.6(3) . . . . ?
F2 K1 As1 F3 -17.3(4) . . . . ?
O5 K1 As1 F3 98.6(3) . . . . ?
F1 K1 As1 F3 178.7(3) . . . . ?
O1 K1 As1 F3 -26.8(3) . . . . ?
C11 K1 As1 F3 28.1(3) . . . . ?
C16 K1 As1 F3 53.4(3) . . . . ?
F5 As1 F1 K1 103.7(3) . . . . ?
F2 As1 F1 K1 11.2(3) . . . . ?
F6 As1 F1 K1 -81.0(3) . . . . ?
F4 As1 F1 K1 -169.5(2) . . . . ?
O3 K1 F1 As1 -147.8(2) . . . . ?
O2 K1 F1 As1 -86.3(2) . . . . ?
O4 K1 F1 As1 156.0(3) . . . . ?
F2 K1 F1 As1 -8.8(2) . . . . ?
O5 K1 F1 As1 95.3(2) . . . . ?
O1 K1 F1 As1 -29.8(3) . . . . ?
C11 K1 F1 As1 37.4(3) . . . . ?
C16 K1 F1 As1 64.3(3) . . . . ?
F5 As1 F2 K1 -105.3(3) . . . . ?
F1 As1 F2 K1 -11.3(3) . . . . ?
F6 As1 F2 K1 78.7(3) . . . . ?
F3 As1 F2 K1 167.3(3) . . . . ?
O3 K1 F2 As1 67.3(4) . . . . ?
O2 K1 F2 As1 112.4(3) . . . . ?
O4 K1 F2 As1 -8.2(4) . . . . ?
O5 K1 F2 As1 -62.9(3) . . . . ?
F1 K1 F2 As1 8.8(2) . . . . ?
O1 K1 F2 As1 170.2(3) . . . . ?
C11 K1 F2 As1 -137.9(3) . . . . ?
C16 K1 F2 As1 -114.7(3) . . . . ?
O3 K1 O1 C26 -73.9(4) . . . . ?
O2 K1 O1 C26 -107.5(4) . . . . ?
O4 K1 O1 C26 -26.3(6) . . . . ?
F2 K1 O1 C26 158.4(4) . . . . ?
O5 K1 O1 C26 76.8(4) . . . . ?
F1 K1 O1 C26 174.7(4) . . . . ?
C11 K1 O1 C26 54.8(4) . . . . ?
C16 K1 O1 C26 56.3(4) . . . . ?
As1 K1 O1 C26 162.5(4) . . . . ?
O3 K1 O1 C1 74.6(3) . . . . ?
O2 K1 O1 C1 41.0(3) . . . . ?
O4 K1 O1 C1 122.2(4) . . . . ?
F2 K1 O1 C1 -53.1(3) . . . . ?
O5 K1 O1 C1 -134.7(3) . . . . ?
F1 K1 O1 C1 -36.8(3) . . . . ?
C11 K1 O1 C1 -156.7(3) . . . . ?
C16 K1 O1 C1 -155.2(3) . . . . ?
As1 K1 O1 C1 -49.0(3) . . . . ?
O3 K1 O2 C3 -13.6(3) . . . . ?
O4 K1 O2 C3 -32.4(4) . . . . ?
F2 K1 O2 C3 -155.4(3) . . . . ?
F1 K1 O2 C3 -107.7(3) . . . . ?
O1 K1 O2 C3 129.8(4) . . . . ?
C11 K1 O2 C3 114.6(3) . . . . ?
C16 K1 O2 C3 107.8(3) . . . . ?
As1 K1 O2 C3 -132.5(3) . . . . ?
O3 K1 O2 C2 -158.7(4) . . . . ?
O4 K1 O2 C2 -177.4(3) . . . . ?
F2 K1 O2 C2 59.6(3) . . . . ?
F1 K1 O2 C2 107.2(3) . . . . ?
O1 K1 O2 C2 -15.2(3) . . . . ?
C11 K1 O2 C2 -30.4(4) . . . . ?
C16 K1 O2 C2 -37.3(4) . . . . ?
As1 K1 O2 C2 82.4(3) . . . . ?
O2 K1 O3 C5 -155.5(4) . . . . ?
O4 K1 O3 C5 5.5(4) . . . . ?
F2 K1 O3 C5 -101.8(4) . . . . ?
O5 K1 O3 C5 18.7(4) . . . . ?
F1 K1 O3 C5 -61.3(4) . . . . ?
O1 K1 O3 C5 172.1(4) . . . . ?
C11 K1 O3 C5 113.3(4) . . . . ?
C16 K1 O3 C5 80.8(4) . . . . ?
As1 K1 O3 C5 -75.9(4) . . . . ?
O2 K1 O3 C4 -19.2(3) . . . . ?
O4 K1 O3 C4 141.8(4) . . . . ?
F2 K1 O3 C4 34.5(4) . . . . ?
O5 K1 O3 C4 155.0(3) . . . . ?
F1 K1 O3 C4 74.9(3) . . . . ?
O1 K1 O3 C4 -51.6(3) . . . . ?
C11 K1 O3 C4 -110.4(3) . . . . ?
C16 K1 O3 C4 -142.9(3) . . . . ?
As1 K1 O3 C4 60.3(3) . . . . ?
O3 K1 O4 C6 27.5(4) . . . . ?
O2 K1 O4 C6 46.4(4) . . . . ?
F2 K1 O4 C6 149.0(4) . . . . ?
O5 K1 O4 C6 -138.8(4) . . . . ?
F1 K1 O4 C6 135.7(4) . . . . ?
O1 K1 O4 C6 -25.6(6) . . . . ?
C11 K1 O4 C6 -96.4(4) . . . . ?
C16 K1 O4 C6 -105.3(4) . . . . ?
As1 K1 O4 C6 145.5(4) . . . . ?
O3 K1 O4 C7 159.6(4) . . . . ?
O2 K1 O4 C7 178.5(4) . . . . ?
F2 K1 O4 C7 -78.9(4) . . . . ?
O5 K1 O4 C7 -6.7(4) . . . . ?
F1 K1 O4 C7 -92.3(4) . . . . ?
O1 K1 O4 C7 106.4(5) . . . . ?
C11 K1 O4 C7 35.7(4) . . . . ?
C16 K1 O4 C7 26.8(4) . . . . ?
As1 K1 O4 C7 -82.4(4) . . . . ?
O3 K1 O5 C36 174.0(3) . . . . ?
O4 K1 O5 C36 -172.6(4) . . . . ?
F2 K1 O5 C36 -47.3(3) . . . . ?
F1 K1 O5 C36 -94.4(3) . . . . ?
O1 K1 O5 C36 25.4(4) . . . . ?
C11 K1 O5 C36 43.7(3) . . . . ?
C16 K1 O5 C36 51.2(3) . . . . ?
As1 K1 O5 C36 -69.4(3) . . . . ?
O3 K1 O5 C8 -42.2(4) . . . . ?
O4 K1 O5 C8 -28.8(3) . . . . ?
F2 K1 O5 C8 96.5(4) . . . . ?
F1 K1 O5 C8 49.4(4) . . . . ?
O1 K1 O5 C8 169.2(3) . . . . ?
C11 K1 O5 C8 -172.5(4) . . . . ?
C16 K1 O5 C8 -165.0(4) . . . . ?
As1 K1 O5 C8 74.4(3) . . . . ?
C26 O1 C1 C2 85.2(5) . . . . ?
K1 O1 C1 C2 -71.7(4) . . . . ?
C3 O2 C2 C1 -160.1(4) . . . . ?
K1 O2 C2 C1 -13.9(5) . . . . ?
O1 C1 C2 O2 65.1(5) . . . . ?
C2 O2 C3 C4 -168.2(5) . . . . ?
K1 O2 C3 C4 43.4(6) . . . . ?
C5 O3 C4 C3 -171.2(5) . . . . ?
K1 O3 C4 C3 49.3(5) . . . . ?
O2 C3 C4 O3 -61.1(6) . . . . ?
C4 O3 C5 C6 -173.6(5) . . . . ?
K1 O3 C5 C6 -35.9(6) . . . . ?
C7 O4 C6 C5 168.3(5) . . . . ?
K1 O4 C6 C5 -57.4(5) . . . . ?
O3 C5 C6 O4 62.5(6) . . . . ?
C6 O4 C7 C8 170.8(5) . . . . ?
K1 O4 C7 C8 39.9(5) . . . . ?
C36 O5 C8 C7 -155.9(4) . . . . ?
K1 O5 C8 C7 61.5(4) . . . . ?
O4 C7 C8 O5 -66.8(5) . . . . ?
O3 K1 C11 C16 -99.3(3) . . . . ?
O2 K1 C11 C16 -167.7(3) . . . . ?
O4 K1 C11 C16 -22.1(3) . . . . ?
F2 K1 C11 C16 106.8(3) . . . . ?
O5 K1 C11 C16 14.6(3) . . . . ?
F1 K1 C11 C16 73.8(3) . . . . ?
O1 K1 C11 C16 176.4(3) . . . . ?
As1 K1 C11 C16 89.4(3) . . . . ?
O3 K1 C11 C12 22.1(3) . . . . ?
O2 K1 C11 C12 -46.3(3) . . . . ?
O4 K1 C11 C12 99.3(3) . . . . ?
F2 K1 C11 C12 -131.8(3) . . . . ?
O5 K1 C11 C12 136.0(3) . . . . ?
F1 K1 C11 C12 -164.9(3) . . . . ?
O1 K1 C11 C12 -62.2(3) . . . . ?
C16 K1 C11 C12 121.4(4) . . . . ?
As1 K1 C11 C12 -149.2(3) . . . . ?
C16 C11 C12 C13 -1.0(7) . . . . ?
K1 C11 C12 C13 -81.6(4) . . . . ?
C16 C11 C12 C21 177.8(4) . . . . ?
K1 C11 C12 C21 97.2(4) . . . . ?
C11 C12 C13 C14 2.9(7) . . . . ?
C21 C12 C13 C14 -176.0(5) . . . . ?
C12 C13 C14 C15 -1.4(8) . . . . ?
C13 C14 C15 C16 -2.0(8) . . . . ?
C12 C11 C16 C15 -2.2(7) . . . . ?
K1 C11 C16 C15 88.8(4) . . . . ?
C12 C11 C16 C31 177.0(4) . . . . ?
K1 C11 C16 C31 -92.0(4) . . . . ?
C12 C11 C16 K1 -91.0(4) . . . . ?
C14 C15 C16 C11 3.7(7) . . . . ?
C14 C15 C16 C31 -175.5(4) . . . . ?
C14 C15 C16 K1 82.2(5) . . . . ?
O3 K1 C16 C11 102.8(3) . . . . ?
O2 K1 C16 C11 15.9(3) . . . . ?
O4 K1 C16 C11 161.1(3) . . . . ?
F2 K1 C16 C11 -75.2(3) . . . . ?
O5 K1 C16 C11 -161.9(3) . . . . ?
F1 K1 C16 C11 -122.1(3) . . . . ?
O1 K1 C16 C11 -3.0(3) . . . . ?
As1 K1 C16 C11 -98.8(3) . . . . ?
O3 K1 C16 C15 -15.1(3) . . . . ?
O2 K1 C16 C15 -101.9(3) . . . . ?
O4 K1 C16 C15 43.3(3) . . . . ?
F2 K1 C16 C15 166.9(3) . . . . ?
O5 K1 C16 C15 80.2(3) . . . . ?
F1 K1 C16 C15 120.0(3) . . . . ?
O1 K1 C16 C15 -120.9(3) . . . . ?
C11 K1 C16 C15 -117.9(4) . . . . ?
As1 K1 C16 C15 143.3(3) . . . . ?
O3 K1 C16 C31 -137.2(2) . . . . ?
O2 K1 C16 C31 136.0(2) . . . . ?
O4 K1 C16 C31 -78.8(3) . . . . ?
F2 K1 C16 C31 44.8(3) . . . . ?
O5 K1 C16 C31 -41.9(2) . . . . ?
F1 K1 C16 C31 -2.1(3) . . . . ?
O1 K1 C16 C31 117.1(3) . . . . ?
C11 K1 C16 C31 120.1(4) . . . . ?
As1 K1 C16 C31 21.3(3) . . . . ?
C13 C12 C21 C22 -53.9(7) . . . . ?
C11 C12 C21 C22 127.3(5) . . . . ?
C13 C12 C21 C26 123.3(5) . . . . ?
C11 C12 C21 C26 -55.6(7) . . . . ?
C26 C21 C22 C23 -1.1(7) . . . . ?
C12 C21 C22 C23 176.2(5) . . . . ?
C21 C22 C23 C24 -1.0(8) . . . . ?
C22 C23 C24 C25 1.5(8) . . . . ?
C23 C24 C25 C26 0.2(7) . . . . ?
C1 O1 C26 C25 2.5(7) . . . . ?
K1 O1 C26 C25 146.1(4) . . . . ?
C1 O1 C26 C21 -176.7(4) . . . . ?
K1 O1 C26 C21 -33.1(6) . . . . ?
C24 C25 C26 O1 178.5(4) . . . . ?
C24 C25 C26 C21 -2.4(7) . . . . ?
C22 C21 C26 O1 -178.1(4) . . . . ?
C12 C21 C26 O1 4.7(6) . . . . ?
C22 C21 C26 C25 2.8(7) . . . . ?
C12 C21 C26 C25 -174.5(4) . . . . ?
C11 C16 C31 C32 -59.2(6) . . . . ?
C15 C16 C31 C32 120.0(5) . . . . ?
K1 C16 C31 C32 -139.5(4) . . . . ?
C11 C16 C31 C36 121.6(5) . . . . ?
C15 C16 C31 C36 -59.2(6) . . . . ?
K1 C16 C31 C36 41.3(4) . . . . ?
C36 C31 C32 C33 1.6(7) . . . . ?
C16 C31 C32 C33 -177.6(4) . . . . ?
C31 C32 C33 C34 -0.7(7) . . . . ?
C32 C33 C34 C35 -1.0(8) . . . . ?
C33 C34 C35 C36 1.7(8) . . . . ?
C8 O5 C36 C35 -15.2(7) . . . . ?
K1 O5 C36 C35 125.5(4) . . . . ?
C8 O5 C36 C31 166.1(4) . . . . ?
K1 O5 C36 C31 -53.2(5) . . . . ?
C34 C35 C36 O5 -179.4(4) . . . . ?
C34 C35 C36 C31 -0.6(7) . . . . ?
C32 C31 C36 O5 177.9(4) . . . . ?
C16 C31 C36 O5 -2.9(6) . . . . ?
C32 C31 C36 C35 -1.0(6) . . . . ?
C16 C31 C36 C35 178.2(4) . . . . ?
O1W K2 As2 F1A -110.3(8) . . . . ?
F2A K2 As2 F1A 164.8(4) . . . . ?
O3A K2 As2 F1A -79.3(2) . . . . ?
O2A K2 As2 F1A -138.8(2) . . . . ?
O4A K2 As2 F1A -19.4(2) . . . . ?
O5A K2 As2 F1A 40.4(2) . . . . ?
O1A K2 As2 F1A 164.1(2) . . . . ?
C11A K2 As2 F1A 111.5(2) . . . . ?
C16A K2 As2 F1A 85.3(2) . . . . ?
O1W K2 As2 F4A -94.3(8) . . . . ?
F2A K2 As2 F4A -179.2(4) . . . . ?
O3A K2 As2 F4A -63.3(3) . . . . ?
O2A K2 As2 F4A -122.8(3) . . . . ?
O4A K2 As2 F4A -3.4(3) . . . . ?
O5A K2 As2 F4A 56.4(3) . . . . ?
O1A K2 As2 F4A -179.9(2) . . . . ?
C11A K2 As2 F4A 127.5(3) . . . . ?
C16A K2 As2 F4A 101.3(3) . . . . ?
F1A K2 As2 F4A 16.0(3) . . . . ?
O1W K2 As2 F2A 84.9(8) . . . . ?
O3A K2 As2 F2A 115.9(3) . . . . ?
O2A K2 As2 F2A 56.4(3) . . . . ?
O4A K2 As2 F2A 175.8(3) . . . . ?
O5A K2 As2 F2A -124.4(3) . . . . ?
O1A K2 As2 F2A -0.7(3) . . . . ?
C11A K2 As2 F2A -53.3(3) . . . . ?
C16A K2 As2 F2A -79.5(3) . . . . ?
F1A K2 As2 F2A -164.8(4) . . . . ?
O1W K2 As2 F5A -13.6(7) . . . . ?
F2A K2 As2 F5A -98.5(3) . . . . ?
O3A K2 As2 F5A 17.41(14) . . . . ?
O2A K2 As2 F5A -42.04(14) . . . . ?
O4A K2 As2 F5A 77.29(14) . . . . ?
O5A K2 As2 F5A 137.16(14) . . . . ?
O1A K2 As2 F5A -99.14(13) . . . . ?
C11A K2 As2 F5A -151.78(15) . . . . ?
C16A K2 As2 F5A -178.01(14) . . . . ?
F1A K2 As2 F5A 96.7(2) . . . . ?
O1W K2 As2 F3A 71.7(8) . . . . ?
F2A K2 As2 F3A -13.2(3) . . . . ?
O3A K2 As2 F3A 102.73(18) . . . . ?
O2A K2 As2 F3A 43.28(18) . . . . ?
O4A K2 As2 F3A 162.61(18) . . . . ?
O5A K2 As2 F3A -137.53(18) . . . . ?
O1A K2 As2 F3A -13.82(18) . . . . ?
C11A K2 As2 F3A -66.47(19) . . . . ?
C16A K2 As2 F3A -92.69(19) . . . . ?
F1A K2 As2 F3A -178.0(3) . . . . ?
O1W K2 As2 F6A 164.5(7) . . . . ?
F2A K2 As2 F6A 79.6(3) . . . . ?
O3A K2 As2 F6A -164.54(13) . . . . ?
O2A K2 As2 F6A 136.01(13) . . . . ?
O4A K2 As2 F6A -104.66(13) . . . . ?
O5A K2 As2 F6A -44.79(13) . . . . ?
O1A K2 As2 F6A 78.91(13) . . . . ?
C11A K2 As2 F6A 26.27(14) . . . . ?
C16A K2 As2 F6A 0.04(14) . . . . ?
F1A K2 As2 F6A -85.2(2) . . . . ?
F4A As2 F1A K2 -171.21(18) . . . . ?
F2A As2 F1A K2 8.7(2) . . . . ?
F5A As2 F1A K2 -81.22(19) . . . . ?
F6A As2 F1A K2 98.85(16) . . . . ?
O1W K2 F1A As2 124.5(7) . . . . ?
F2A K2 F1A As2 -7.54(19) . . . . ?
O3A K2 F1A As2 103.2(2) . . . . ?
O2A K2 F1A As2 42.4(2) . . . . ?
O4A K2 F1A As2 158.0(3) . . . . ?
O5A K2 F1A As2 -134.7(2) . . . . ?
O1A K2 F1A As2 -18.5(3) . . . . ?
C11A K2 F1A As2 -80.8(2) . . . . ?
C16A K2 F1A As2 -103.8(2) . . . . ?
F1A As2 F2A K2 -12.9(3) . . . . ?
F5A As2 F2A K2 79.5(3) . . . . ?
F3A As2 F2A K2 168.7(3) . . . . ?
F6A As2 F2A K2 -102.8(3) . . . . ?
O1W K2 F2A As2 -131.8(6) . . . . ?
O3A K2 F2A As2 -68.5(3) . . . . ?
O2A K2 F2A As2 -120.0(3) . . . . ?
O4A K2 F2A As2 -4.4(3) . . . . ?
O5A K2 F2A As2 55.6(3) . . . . ?
O1A K2 F2A As2 179.3(3) . . . . ?
C11A K2 F2A As2 131.5(3) . . . . ?
C16A K2 F2A As2 107.7(3) . . . . ?
F1A K2 F2A As2 9.0(2) . . . . ?
O1W K2 O1A C26A 29.7(5) . . . . ?
F2A K2 O1A C26A -174.7(4) . . . . ?
O3A K2 O1A C26A 82.9(4) . . . . ?
O2A K2 O1A C26A 106.7(4) . . . . ?
O5A K2 O1A C26A -87.1(4) . . . . ?
C11A K2 O1A C26A -61.0(3) . . . . ?
C16A K2 O1A C26A -63.7(4) . . . . ?
F1A K2 O1A C26A -166.7(3) . . . . ?
As2 K2 O1A C26A -174.5(3) . . . . ?
O1W K2 O1A C1A -112.6(4) . . . . ?
F2A K2 O1A C1A 43.0(2) . . . . ?
O3A K2 O1A C1A -59.4(2) . . . . ?
O2A K2 O1A C1A -35.6(2) . . . . ?
O5A K2 O1A C1A 130.6(2) . . . . ?
C11A K2 O1A C1A 156.7(3) . . . . ?
C16A K2 O1A C1A 154.0(2) . . . . ?
F1A K2 O1A C1A 51.0(3) . . . . ?
As2 K2 O1A C1A 43.2(2) . . . . ?
O1W K2 O2A C3A -49.8(4) . . . . ?
F2A K2 O2A C3A 136.8(3) . . . . ?
O3A K2 O2A C3A 15.8(3) . . . . ?
O4A K2 O2A C3A 36.4(3) . . . . ?
O5A K2 O2A C3A 114.7(5) . . . . ?
O1A K2 O2A C3A -139.4(3) . . . . ?
C11A K2 O2A C3A -129.0(3) . . . . ?
C16A K2 O2A C3A -126.2(3) . . . . ?
F1A K2 O2A C3A 101.8(3) . . . . ?
As2 K2 O2A C3A 118.6(3) . . . . ?
O1W K2 O2A C2A 94.9(4) . . . . ?
F2A K2 O2A C2A -78.5(3) . . . . ?
O3A K2 O2A C2A 160.5(3) . . . . ?
O4A K2 O2A C2A -178.9(3) . . . . ?
O5A K2 O2A C2A -100.6(5) . . . . ?
O1A K2 O2A C2A 5.3(3) . . . . ?
C11A K2 O2A C2A 15.7(3) . . . . ?
C16A K2 O2A C2A 18.5(4) . . . . ?
F1A K2 O2A C2A -113.5(3) . . . . ?
As2 K2 O2A C2A -96.7(3) . . . . ?
O1W K2 O3A C4A 105.2(4) . . . . ?
F2A K2 O3A C4A -41.3(3) . . . . ?
O2A K2 O3A C4A 17.7(3) . . . . ?
O4A K2 O3A C4A -141.7(3) . . . . ?
O5A K2 O3A C4A -148.7(3) . . . . ?
O1A K2 O3A C4A 40.9(3) . . . . ?
C11A K2 O3A C4A 100.5(3) . . . . ?
C16A K2 O3A C4A 145.4(3) . . . . ?
F1A K2 O3A C4A -85.8(3) . . . . ?
As2 K2 O3A C4A -61.0(3) . . . . ?
O1W K2 O3A C5A -122.1(5) . . . . ?
F2A K2 O3A C5A 91.4(3) . . . . ?
O2A K2 O3A C5A 150.4(3) . . . . ?
O4A K2 O3A C5A -9.0(3) . . . . ?
O5A K2 O3A C5A -16.0(3) . . . . ?
O1A K2 O3A C5A 173.6(3) . . . . ?
C11A K2 O3A C5A -126.8(3) . . . . ?
C16A K2 O3A C5A -82.0(4) . . . . ?
F1A K2 O3A C5A 46.8(3) . . . . ?
As2 K2 O3A C5A 71.6(3) . . . . ?
O1W K2 O4A C6A 29.0(4) . . . . ?
F2A K2 O4A C6A -125.4(3) . . . . ?
O3A K2 O4A C6A -25.1(3) . . . . ?
O2A K2 O4A C6A -45.7(3) . . . . ?
O5A K2 O4A C6A 147.8(3) . . . . ?
C11A K2 O4A C6A 116.5(3) . . . . ?
C16A K2 O4A C6A 121.5(3) . . . . ?
F1A K2 O4A C6A -136.2(3) . . . . ?
As2 K2 O4A C6A -127.0(3) . . . . ?
O1W K2 O4A C7A -100.8(4) . . . . ?
F2A K2 O4A C7A 104.8(3) . . . . ?
O3A K2 O4A C7A -154.9(3) . . . . ?
O2A K2 O4A C7A -175.5(3) . . . . ?
O5A K2 O4A C7A 18.0(3) . . . . ?
C11A K2 O4A C7A -13.3(3) . . . . ?
C16A K2 O4A C7A -8.3(3) . . . . ?
F1A K2 O4A C7A 94.0(3) . . . . ?
As2 K2 O4A C7A 103.2(3) . . . . ?
O1W K2 O5A C36A -120.4(4) . . . . ?
F2A K2 O5A C36A 55.1(3) . . . . ?
O3A K2 O5A C36A 168.5(3) . . . . ?
O2A K2 O5A C36A 76.3(6) . . . . ?
O4A K2 O5A C36A 161.3(3) . . . . ?
O1A K2 O5A C36A -22.1(3) . . . . ?
C11A K2 O5A C36A -43.3(3) . . . . ?
C16A K2 O5A C36A -51.5(3) . . . . ?
F1A K2 O5A C36A 90.2(3) . . . . ?
As2 K2 O5A C36A 72.4(3) . . . . ?
O1W K2 O5A C8A 96.3(4) . . . . ?
F2A K2 O5A C8A -88.2(3) . . . . ?
O3A K2 O5A C8A 25.2(3) . . . . ?
O2A K2 O5A C8A -66.9(6) . . . . ?
O4A K2 O5A C8A 18.1(3) . . . . ?
O1A K2 O5A C8A -165.3(3) . . . . ?
C11A K2 O5A C8A 173.4(3) . . . . ?
C16A K2 O5A C8A 165.2(3) . . . . ?
F1A K2 O5A C8A -53.1(3) . . . . ?
As2 K2 O5A C8A -70.8(3) . . . . ?
C26A O1A C1A C2A -81.3(5) . . . . ?
K2 O1A C1A C2A 68.9(3) . . . . ?
C3A O2A C2A C1A 170.8(4) . . . . ?
K2 O2A C2A C1A 25.3(4) . . . . ?
O1A C1A C2A O2A -70.3(4) . . . . ?
C2A O2A C3A C4A 165.6(4) . . . . ?
K2 O2A C3A C4A -46.0(4) . . . . ?
C5A O3A C4A C3A 176.9(4) . . . . ?
K2 O3A C4A C3A -47.9(4) . . . . ?
O2A C3A C4A O3A 62.4(5) . . . . ?
C4A O3A C5A C6A 174.8(4) . . . . ?
K2 O3A C5A C6A 40.3(5) . . . . ?
C7A O4A C6A C5A -172.2(4) . . . . ?
K2 O4A C6A C5A 56.5(4) . . . . ?
O3A C5A C6A O4A -65.3(5) . . . . ?
C6A O4A C7A C8A -179.9(4) . . . . ?
K2 O4A C7A C8A -50.8(4) . . . . ?
C36A O5A C8A C7A 167.4(4) . . . . ?
K2 O5A C8A C7A -50.1(4) . . . . ?
O4A C7A C8A O5A 66.6(5) . . . . ?
O1W K2 C11A C16A 103.3(4) . . . . ?
F2A K2 C11A C16A -109.4(3) . . . . ?
O3A K2 C11A C16A 107.5(3) . . . . ?
O2A K2 C11A C16A 175.1(2) . . . . ?
O4A K2 C11A C16A 11.7(3) . . . . ?
O5A K2 C11A C16A -15.9(2) . . . . ?
O1A K2 C11A C16A -173.8(3) . . . . ?
F1A K2 C11A C16A -65.2(3) . . . . ?
As2 K2 C11A C16A -92.4(3) . . . . ?
O1W K2 C11A C12A -17.1(4) . . . . ?
F2A K2 C11A C12A 130.1(3) . . . . ?
O3A K2 C11A C12A -13.0(4) . . . . ?
O2A K2 C11A C12A 54.7(3) . . . . ?
O4A K2 C11A C12A -108.7(3) . . . . ?
O5A K2 C11A C12A -136.3(3) . . . . ?
O1A K2 C11A C12A 65.8(3) . . . . ?
C16A K2 C11A C12A -120.4(4) . . . . ?
F1A K2 C11A C12A 174.3(3) . . . . ?
As2 K2 C11A C12A 147.1(2) . . . . ?
C16A C11A C12A C13A 2.0(6) . . . . ?
K2 C11A C12A C13A 83.4(4) . . . . ?
C16A C11A C12A C21A -179.0(4) . . . . ?
K2 C11A C12A C21A -97.6(4) . . . . ?
C11A C12A C13A C14A -2.7(7) . . . . ?
C21A C12A C13A C14A 178.3(4) . . . . ?
C12A C13A C14A C15A 1.0(7) . . . . ?
C13A C14A C15A C16A 1.4(7) . . . . ?
C14A C15A C16A C11A -2.1(7) . . . . ?
C14A C15A C16A C31A 176.8(4) . . . . ?
C14A C15A C16A K2 -79.8(4) . . . . ?
C12A C11A C16A C15A 0.4(6) . . . . ?
K2 C11A C16A C15A -89.9(4) . . . . ?
C12A C11A C16A C31A -178.5(4) . . . . ?
K2 C11A C16A C31A 91.2(4) . . . . ?
C12A C11A C16A K2 90.3(4) . . . . ?
O1W K2 C16A C15A 42.8(4) . . . . ?
F2A K2 C16A C15A -165.1(3) . . . . ?
O3A K2 C16A C15A 8.2(4) . . . . ?
O2A K2 C16A C15A 112.4(3) . . . . ?
O4A K2 C16A C15A -51.8(3) . . . . ?
O5A K2 C16A C15A -80.8(3) . . . . ?
O1A K2 C16A C15A 123.9(3) . . . . ?
C11A K2 C16A C15A 118.8(4) . . . . ?
F1A K2 C16A C15A -117.0(3) . . . . ?
As2 K2 C16A C15A -143.5(3) . . . . ?
O1W K2 C16A C11A -76.0(4) . . . . ?
F2A K2 C16A C11A 76.1(3) . . . . ?
O3A K2 C16A C11A -110.6(3) . . . . ?
O2A K2 C16A C11A -6.4(3) . . . . ?
O4A K2 C16A C11A -170.6(3) . . . . ?
O5A K2 C16A C11A 160.4(3) . . . . ?
O1A K2 C16A C11A 5.1(2) . . . . ?
F1A K2 C16A C11A 124.2(3) . . . . ?
As2 K2 C16A C11A 97.7(3) . . . . ?
O1W K2 C16A C31A 165.6(4) . . . . ?
F2A K2 C16A C31A -42.3(3) . . . . ?
O3A K2 C16A C31A 131.1(2) . . . . ?
O2A K2 C16A C31A -124.8(2) . . . . ?
O4A K2 C16A C31A 71.1(3) . . . . ?
O5A K2 C16A C31A 42.1(2) . . . . ?
O1A K2 C16A C31A -113.3(3) . . . . ?
C11A K2 C16A C31A -118.4(4) . . . . ?
F1A K2 C16A C31A 5.8(3) . . . . ?
As2 K2 C16A C31A -20.6(3) . . . . ?
C11A C12A C21A C22A -132.2(5) . . . . ?
C13A C12A C21A C22A 46.8(6) . . . . ?
C11A C12A C21A C26A 52.0(6) . . . . ?
C13A C12A C21A C26A -129.0(5) . . . . ?
C26A C21A C22A C23A -1.5(7) . . . . ?
C12A C21A C22A C23A -177.4(4) . . . . ?
C21A C22A C23A C24A 2.2(8) . . . . ?
C22A C23A C24A C25A 0.0(8) . . . . ?
C23A C24A C25A C26A -2.7(7) . . . . ?
C1A O1A C26A C25A -4.8(6) . . . . ?
K2 O1A C26A C25A -141.1(3) . . . . ?
C1A O1A C26A C21A 175.1(4) . . . . ?
K2 O1A C26A C21A 38.8(5) . . . . ?
C24A C25A C26A O1A -176.8(4) . . . . ?
C24A C25A C26A C21A 3.3(7) . . . . ?
C22A C21A C26A O1A 178.9(4) . . . . ?
C12A C21A C26A O1A -5.2(6) . . . . ?
C22A C21A C26A C25A -1.2(7) . . . . ?
C12A C21A C26A C25A 174.7(4) . . . . ?
C15A C16A C31A C32A -117.1(5) . . . . ?
C11A C16A C31A C32A 61.8(6) . . . . ?
K2 C16A C31A C32A 140.1(4) . . . . ?
C15A C16A C31A C36A 63.1(6) . . . . ?
C11A C16A C31A C36A -118.0(5) . . . . ?
K2 C16A C31A C36A -39.8(4) . . . . ?
C36A C31A C32A C33A -0.7(7) . . . . ?
C16A C31A C32A C33A 179.4(4) . . . . ?
C31A C32A C33A C34A 1.3(7) . . . . ?
C32A C33A C34A C35A -0.7(7) . . . . ?
C33A C34A C35A C36A -0.4(7) . . . . ?
C8A O5A C36A C35A 18.6(6) . . . . ?
K2 O5A C36A C35A -123.5(4) . . . . ?
C8A O5A C36A C31A -162.7(4) . . . . ?
K2 O5A C36A C31A 55.2(4) . . . . ?
C34A C35A C36A O5A 179.6(4) . . . . ?
C34A C35A C36A C31A 1.0(7) . . . . ?
C32A C31A C36A O5A -179.2(4) . . . . ?
C16A C31A C36A O5A 0.7(6) . . . . ?
C32A C31A C36A C35A -0.5(6) . . . . ?
C16A C31A C36A C35A 179.4(4) . . . . ?
